data_4134665
loop_
_publ_author_name
'Sun, Yanqiu'
'Lei, Yilong'
'Hu, Wenping'
'Wong, Wai-Yeung'

_publ_section_title
;
 Epitaxial Growth of Nanorod Meshes from Luminescent Organic Cocrystals
 via Crystal Transformation.
;
_journal_issue 16
_journal_name_full 'Journal of the American Chemical Society'
_journal_page_first 7265
_journal_page_last 7269
_journal_paper_doi 10.1021/jacs.0c00135
_journal_volume 142
_journal_year 2020
_chemical_formula_moiety 'C8 F4 N2, C22 H12'
_chemical_formula_sum 'C30 H12 F4 N2'
_chemical_formula_weight 476.42
_chemical_name_systematic C30H12F4N2
_space_group_crystal_system monoclinic
_space_group_IT_number 4
_space_group_name_Hall 'P 2yb'
_space_group_name_H-M_alt 'P 1 21 1'
_atom_sites_solution_hydrogens geom
_atom_sites_solution_primary direct
_audit_creation_date 2018-05-30
_audit_creation_method
;
Olex2 1.2
(compiled 2016.02.19 svn.r3266 for OlexSys, GUI svn.r5155)
;
_cell_angle_alpha 90
_cell_angle_beta 90.620(2)
_cell_angle_gamma 90
_cell_formula_units_Z 2
_cell_length_a 9.1462(2)
_cell_length_b 7.02845(14)
_cell_length_c 16.4441(4)
_cell_measurement_reflns_used 3884
_cell_measurement_temperature 174.99(10)
_cell_measurement_theta_max 73.6820
_cell_measurement_theta_min 4.8070
_cell_volume 1057.02(4)
_computing_cell_refinement 'CrysAlisPro 1.171.38.43f (Rigaku OD, 2015)'
_computing_data_collection 'CrysAlisPro 1.171.38.43f (Rigaku OD, 2015)'
_computing_data_reduction 'CrysAlisPro 1.171.38.43f (Rigaku OD, 2015)'
_computing_molecular_graphics 'Olex2 (Dolomanov et al., 2009)'
_computing_publication_material 'Olex2 (Dolomanov et al., 2009)'
_computing_structure_refinement 'ShelXL (Sheldrick, 2015)'
_computing_structure_solution 'ShelXT (Sheldrick, 2015)'
_diffrn_ambient_environment N~2~
_diffrn_ambient_temperature 174.99(10)
_diffrn_detector 'CCD plate'
_diffrn_detector_area_resol_mean 5.1975
_diffrn_detector_type AtlasS2
_diffrn_measured_fraction_theta_full 0.976
_diffrn_measured_fraction_theta_max 0.976
_diffrn_measurement_details
;
List of Runs (angles in degrees, time in seconds):

  # Type    Start    End  Width  t~exp~   \w     \q     \k     \f   Frames
--------------------------------------------------------------------------
  1  \w   -116.00 -17.00   1.00    4.00    --  -41.12 -37.00 -30.00   99
  2  \w   -113.00 -63.00   1.00    4.00    --  -41.12-142.00 -35.00   50
  3  \w     36.00 113.00   1.00    4.00    --   41.12-149.00-121.00   77
  4  \w    -31.00  69.00   1.00    4.00    --   41.12 -57.00-150.00  100
  5  \w     23.00  97.00   1.00    4.00    --   41.12-125.00  90.00   74
  6  \w    -33.00  65.00   1.00    4.00    --   41.12 -37.00   0.00   98
  7  \w     82.00 178.00   1.00   17.75    --  107.82  45.00  30.00   96
  8  \w     35.00 122.00   1.00   17.75    --  107.82-125.00  30.00   87
  9  \w     25.00 109.00   1.00   17.75    --  107.82 -94.00 -90.00   84
 10  \w     32.00 140.00   1.00   17.75    --  107.82 -77.00 120.00  108
 11  \w     79.00 178.00   1.00   17.75    --  107.82  61.00 -90.00   99
 12  \w     35.00 134.00   1.00   17.75    --  107.82 -45.00  90.00   99
 13  \w     35.00  85.00   1.00   17.75    --  107.82-125.00 -30.00   50
;
_diffrn_measurement_device 'four-circle diffractometer'
_diffrn_measurement_device_type 'SuperNova, Dual, Cu at zero, AtlasS2'
_diffrn_measurement_method '\w scans'
_diffrn_orient_matrix_type 'CrysAlisPro convention (1999,Acta A55,543-557)'
_diffrn_orient_matrix_UB_11 0.0086015000
_diffrn_orient_matrix_UB_12 0.0324089000
_diffrn_orient_matrix_UB_13 0.0925598000
_diffrn_orient_matrix_UB_21 -0.0172337000
_diffrn_orient_matrix_UB_22 0.2157525000
_diffrn_orient_matrix_UB_23 -0.0134578000
_diffrn_orient_matrix_UB_31 -0.1674109000
_diffrn_orient_matrix_UB_32 -0.0205829000
_diffrn_orient_matrix_UB_33 0.0051204000
_diffrn_radiation_monochromator mirror
_diffrn_radiation_probe x-ray
_diffrn_radiation_type CuK\a
_diffrn_radiation_wavelength 1.54184
_diffrn_reflns_av_R_equivalents 0.0150
_diffrn_reflns_av_unetI/netI 0.0203
_diffrn_reflns_Laue_measured_fraction_full 0.976
_diffrn_reflns_Laue_measured_fraction_max 0.976
_diffrn_reflns_limit_h_max 7
_diffrn_reflns_limit_h_min -10
_diffrn_reflns_limit_k_max 8
_diffrn_reflns_limit_k_min -8
_diffrn_reflns_limit_l_max 19
_diffrn_reflns_limit_l_min -19
_diffrn_reflns_number 6535
_diffrn_reflns_point_group_measured_fraction_full 0.881
_diffrn_reflns_point_group_measured_fraction_max 0.881
_diffrn_reflns_theta_full 66.595
_diffrn_reflns_theta_max 66.595
_diffrn_reflns_theta_min 4.835
_diffrn_source 'micro-focus sealed X-ray tube'
_diffrn_source_type 'SuperNova (Cu) X-ray Source'
_exptl_absorpt_coefficient_mu 0.954
_exptl_absorpt_correction_T_max 1.00000
_exptl_absorpt_correction_T_min 0.90486
_exptl_absorpt_correction_type multi-scan
_exptl_absorpt_process_details
;
CrysAlisPro 1.171.38.43f (Rigaku Oxford Diffraction, 2015)
Empirical absorption correction using spherical harmonics,
 implemented in SCALE3 ABSPACK scaling algorithm.
;
_exptl_crystal_colour 'clear light orange'
_exptl_crystal_colour_lustre clear
_exptl_crystal_colour_modifier light
_exptl_crystal_colour_primary orange
_exptl_crystal_density_diffrn 1.497
_exptl_crystal_description plate
_exptl_crystal_F_000 484
_exptl_crystal_size_max 0.15
_exptl_crystal_size_mid 0.1
_exptl_crystal_size_min 0.06
_refine_diff_density_max 0.162
_refine_diff_density_min -0.123
_refine_diff_density_rms 0.033
_refine_ls_abs_structure_details
;
 Flack x determined using 1152 quotients [(I+)-(I-)]/[(I+)+(I-)]
 (Parsons, Flack and Wagner, Acta Cryst. B69 (2013) 249-259).
;
_refine_ls_abs_structure_Flack 0.35(7)
_refine_ls_extinction_method none
_refine_ls_goodness_of_fit_ref 1.100
_refine_ls_hydrogen_treatment constr
_refine_ls_matrix_type full
_refine_ls_number_parameters 325
_refine_ls_number_reflns 3295
_refine_ls_number_restraints 1
_refine_ls_restrained_S_all 1.100
_refine_ls_R_factor_all 0.0346
_refine_ls_R_factor_gt 0.0323
_refine_ls_shift/su_max 0.000
_refine_ls_shift/su_mean 0.000
_refine_ls_structure_factor_coef Fsqd
_refine_ls_weighting_details 'w=1/[\s^2^(Fo^2^)+(0.0611P)^2^+0.0809P] where P=(Fo^2^+2Fc^2^)/3'
_refine_ls_weighting_scheme calc
_refine_ls_wR_factor_gt 0.1002
_refine_ls_wR_factor_ref 0.1021
_reflns_Friedel_coverage 0.657
_reflns_Friedel_fraction_full 0.767
_reflns_Friedel_fraction_max 0.767
_reflns_number_gt 3089
_reflns_number_total 3295
_reflns_threshold_expression 'I > 2\s(I)'
_cod_data_source_file ja0c00135_si_004.cif
_cod_data_source_block syq2
_cod_depositor_comments 'Adding full bibliography for 4134665--4134666.cif.'
_cod_database_code 4134665
_chemical_oxdiff_formula 'C1 H1 N1 F1'
_shelx_space_group_comment
;
The symmetry employed for this shelxl refinement is uniquely defined
by the following loop, which should always be used as a source of
symmetry information in preference to the above space-group names.
They are only intended as comments.
;
_reflns_odcompleteness_completeness 97.62
_reflns_odcompleteness_iscentric 1
_reflns_odcompleteness_theta 66.97
_olex2_refinement_description
;
1. Fixed Uiso
 At 1.2 times of:
  All C(H) groups
2.a Aromatic/amide H refined with riding coordinates:
 C21(H21), C15(H15), C11(H11), C12(H12), C7(H7), C00U(H00U), C20(H20),
 C14(H14), C17(H17), C9(H9), C8(H8), C18(H18)
;
_shelx_shelxl_version_number 2014/7
_olex2_date_sample_data_collection 2018-05-29
_olex2_submission_special_instructions 'No special instructions were received'
_oxdiff_exptl_absorpt_empirical_details
;
Empirical correction (ABSPACK) includes:
- Absorption correction using spherical harmonics
- Frame scaling
;
_oxdiff_exptl_absorpt_empirical_full_max 1.258
_oxdiff_exptl_absorpt_empirical_full_min 0.857

loop_
_space_group_symop_operation_xyz
'x, y, z'
'-x, y+1/2, -z'

loop_
_atom_site_label
_atom_site_type_symbol
_atom_site_fract_x
_atom_site_fract_y
_atom_site_fract_z
_atom_site_U_iso_or_equiv
_atom_site_adp_type
_atom_site_occupancy
_atom_site_site_symmetry_order
_atom_site_calc_flag
_atom_site_refinement_flags_posn
_atom_site_refinement_flags_adp
_atom_site_refinement_flags_occupancy
_atom_site_disorder_assembly
_atom_site_disorder_group
F4 F 0.19117(18) 0.8475(3) 0.60299(10) 0.0427(4) Uani 1 1 d . . . . .
F2 F 0.25098(17) 0.6734(3) 0.92318(10) 0.0424(4) Uani 1 1 d . . . . .
F1 F -0.01022(16) 0.7912(3) 0.86420(10) 0.0424(4) Uani 1 1 d . . . . .
F3 F 0.45259(17) 0.7309(3) 0.66233(10) 0.0430(4) Uani 1 1 d . . . . .
C27 C 0.1029(3) 0.7757(4) 0.81436(17) 0.0316(6) Uani 1 1 d . . . . .
C25 C 0.2058(3) 0.8042(4) 0.68166(16) 0.0313(6) Uani 1 1 d . . . . .
C26 C 0.0860(3) 0.8194(4) 0.73276(17) 0.0315(6) Uani 1 1 d . . . . .
C24 C 0.3386(3) 0.7445(4) 0.71175(17) 0.0321(6) Uani 1 1 d . . . . .
N1 N 0.6048(3) 0.5899(4) 0.85104(17) 0.0492(7) Uani 1 1 d . . . . .
C23 C 0.3559(3) 0.6988(4) 0.79374(17) 0.0314(6) Uani 1 1 d . . . . .
C22 C 0.2370(3) 0.7160(4) 0.84485(16) 0.0323(6) Uani 1 1 d . . . . .
C4 C 0.1361(3) 0.3126(4) 0.71070(17) 0.0312(6) Uani 1 1 d . . . . .
C28 C 0.4948(3) 0.6377(4) 0.82507(18) 0.0356(6) Uani 1 1 d . . . . .
N2 N -0.1661(3) 0.9221(4) 0.67621(17) 0.0509(7) Uani 1 1 d . . . . .
C2 C 0.3005(3) 0.2045(4) 0.82228(17) 0.0293(6) Uani 1 1 d . . . . .
C29 C -0.0544(3) 0.8775(4) 0.70103(18) 0.0373(6) Uani 1 1 d . . . . .
C3 C 0.1596(3) 0.2683(3) 0.79446(17) 0.0303(6) Uani 1 1 d . . . . .
C13 C -0.0032(3) 0.3759(4) 0.68393(19) 0.0365(6) Uani 1 1 d . . . . .
C16 C 0.0435(3) 0.2858(4) 0.85008(18) 0.0354(6) Uani 1 1 d . . . . .
C10 C 0.2289(3) 0.3424(4) 0.57126(18) 0.0398(7) Uani 1 1 d . . . . .
C5 C 0.2535(3) 0.2949(4) 0.65457(17) 0.0314(6) Uani 1 1 d . . . . .
C21 C 0.5522(3) 0.1195(4) 0.79774(18) 0.0353(6) Uani 1 1 d . . . . .
H21 H 0.6302 0.1047 0.7625 0.042 Uiso 1 1 calc R . . . .
C6 C 0.3951(3) 0.2323(4) 0.68143(18) 0.0323(6) Uani 1 1 d . . . . .
C1 C 0.4178(3) 0.1848(3) 0.76719(16) 0.0308(6) Uani 1 1 d . . . . .
C15 C -0.0941(3) 0.3501(4) 0.82094(19) 0.0401(6) Uani 1 1 d . . . . .
H15 H -0.1712 0.3622 0.8570 0.048 Uiso 1 1 calc R . . . .
C19 C 0.3211(3) 0.1614(4) 0.90582(17) 0.0355(6) Uani 1 1 d . . . . .
C11 C 0.0868(3) 0.4058(5) 0.5463(2) 0.0452(7) Uani 1 1 d . . . . .
H11 H 0.0702 0.4371 0.4921 0.054 Uiso 1 1 calc R . . . .
C12 C -0.0242(3) 0.4213(5) 0.5998(2) 0.0445(8) Uani 1 1 d . . . . .
H12 H -0.1155 0.4621 0.5815 0.053 Uiso 1 1 calc R . . . .
C7 C 0.5054(3) 0.2188(4) 0.62397(19) 0.0419(7) Uani 1 1 d . . . . .
H7 H 0.5979 0.1780 0.6402 0.050 Uiso 1 1 calc R . . . .
C00U C 0.5712(3) 0.0768(4) 0.8788(2) 0.0399(7) Uani 1 1 d . . . . .
H00U H 0.6619 0.0342 0.8973 0.048 Uiso 1 1 calc R . . . .
C20 C 0.4581(3) 0.0960(5) 0.93308(19) 0.0418(7) Uani 1 1 d . . . . .
H20 H 0.4726 0.0657 0.9876 0.050 Uiso 1 1 calc R . . . .
C14 C -0.1160(3) 0.3946(4) 0.7406(2) 0.0409(7) Uani 1 1 d . . . . .
H14 H -0.2072 0.4381 0.7233 0.049 Uiso 1 1 calc R . . . .
C17 C 0.0678(3) 0.2398(5) 0.93362(19) 0.0429(7) Uani 1 1 d . . . . .
H17 H -0.0088 0.2510 0.9701 0.051 Uiso 1 1 calc R . . . .
C9 C 0.3443(4) 0.3262(5) 0.51616(19) 0.0490(8) Uani 1 1 d . . . . .
H9 H 0.3293 0.3567 0.4617 0.059 Uiso 1 1 calc R . . . .
C8 C 0.4800(4) 0.2650(5) 0.5428(2) 0.0494(8) Uani 1 1 d . . . . .
H8 H 0.5558 0.2544 0.5058 0.059 Uiso 1 1 calc R . . . .
C18 C 0.2006(3) 0.1800(5) 0.96073(19) 0.0432(7) Uani 1 1 d . . . . .
H18 H 0.2139 0.1506 1.0155 0.052 Uiso 1 1 calc R . . . .

loop_
_atom_site_aniso_label
_atom_site_aniso_U_11
_atom_site_aniso_U_22
_atom_site_aniso_U_33
_atom_site_aniso_U_23
_atom_site_aniso_U_13
_atom_site_aniso_U_12
F4 0.0497(9) 0.0485(10) 0.0297(9) 0.0017(7) -0.0036(6) -0.0027(8)
F2 0.0484(9) 0.0486(9) 0.0302(9) 0.0052(7) -0.0019(6) 0.0015(8)
F1 0.0345(8) 0.0517(10) 0.0413(9) -0.0039(8) 0.0092(6) 0.0008(7)
F3 0.0364(8) 0.0506(10) 0.0421(10) -0.0030(8) 0.0098(7) -0.0005(8)
C27 0.0307(13) 0.0310(14) 0.0332(15) -0.0037(11) 0.0031(10) -0.0017(11)
C25 0.0393(14) 0.0286(13) 0.0260(14) 0.0004(11) -0.0036(10) -0.0027(11)
C26 0.0330(13) 0.0247(11) 0.0366(15) -0.0047(11) -0.0030(10) -0.0011(10)
C24 0.0320(12) 0.0298(12) 0.0346(15) -0.0036(11) 0.0042(10) -0.0043(11)
N1 0.0423(14) 0.0496(15) 0.0556(18) -0.0094(13) -0.0074(12) 0.0126(12)
C23 0.0318(13) 0.0250(12) 0.0374(16) -0.0029(11) -0.0029(11) -0.0014(10)
C22 0.0389(13) 0.0271(13) 0.0307(14) -0.0005(10) -0.0020(10) -0.0033(11)
C4 0.0322(13) 0.0216(11) 0.0397(16) -0.0018(11) -0.0020(11) -0.0033(10)
C28 0.0365(14) 0.0304(14) 0.0398(16) -0.0052(11) -0.0023(11) 0.0021(12)
N2 0.0442(15) 0.0568(16) 0.0514(17) -0.0068(13) -0.0095(12) 0.0127(13)
C2 0.0299(13) 0.0232(13) 0.0348(15) -0.0032(10) 0.0003(10) -0.0045(10)
C29 0.0385(14) 0.0340(13) 0.0392(16) -0.0045(12) -0.0030(11) 0.0036(12)
C3 0.0308(12) 0.0231(12) 0.0371(16) -0.0050(10) 0.0032(10) -0.0040(10)
C13 0.0341(13) 0.0288(13) 0.0464(17) -0.0001(12) -0.0049(11) -0.0034(11)
C16 0.0316(13) 0.0303(14) 0.0444(17) -0.0040(12) 0.0064(11) -0.0065(11)
C10 0.0480(16) 0.0345(15) 0.0366(16) -0.0018(12) -0.0038(12) -0.0011(13)
C5 0.0376(13) 0.0223(12) 0.0342(15) -0.0028(10) 0.0006(10) -0.0030(10)
C21 0.0293(13) 0.0323(14) 0.0443(17) -0.0043(12) -0.0013(11) 0.0002(12)
C6 0.0334(13) 0.0251(13) 0.0384(16) -0.0036(11) 0.0017(11) -0.0004(11)
C1 0.0311(13) 0.0251(11) 0.0363(15) -0.0048(11) 0.0018(10) -0.0032(10)
C15 0.0292(12) 0.0369(14) 0.0543(18) -0.0057(13) 0.0070(11) -0.0022(11)
C19 0.0388(14) 0.0307(13) 0.0369(16) -0.0027(11) 0.0013(11) -0.0041(12)
C11 0.0527(17) 0.0450(16) 0.0376(17) 0.0047(13) -0.0100(13) -0.0008(14)
C12 0.0409(15) 0.0394(15) 0.053(2) 0.0008(14) -0.0135(13) 0.0021(13)
C7 0.0399(15) 0.0440(16) 0.0418(17) -0.0022(13) 0.0073(12) 0.0042(12)
C00U 0.0321(13) 0.0361(14) 0.0514(18) -0.0018(13) -0.0080(12) -0.0002(12)
C20 0.0483(16) 0.0429(15) 0.0342(16) 0.0002(13) -0.0090(11) -0.0048(14)
C14 0.0279(12) 0.0352(13) 0.060(2) -0.0041(13) -0.0007(11) -0.0014(11)
C17 0.0398(15) 0.0479(16) 0.0412(16) -0.0050(13) 0.0121(11) -0.0051(13)
C9 0.0656(19) 0.0491(17) 0.0322(16) 0.0024(14) 0.0041(13) -0.0012(16)
C8 0.0535(18) 0.0506(18) 0.0444(18) 0.0004(14) 0.0162(13) 0.0063(15)
C18 0.0531(17) 0.0460(16) 0.0308(16) -0.0001(13) 0.0053(12) -0.0042(14)

loop_
_atom_type_symbol
_atom_type_description
_atom_type_scat_dispersion_real
_atom_type_scat_dispersion_imag
_atom_type_scat_source
C C 0.0181 0.0091 'International Tables Vol C Tables 4.2.6.8 and 6.1.1.4'
H H 0.0000 0.0000 'International Tables Vol C Tables 4.2.6.8 and 6.1.1.4'
F F 0.0727 0.0534 'International Tables Vol C Tables 4.2.6.8 and 6.1.1.4'
N N 0.0311 0.0180 'International Tables Vol C Tables 4.2.6.8 and 6.1.1.4'

loop_
_geom_angle_atom_site_label_1
_geom_angle_atom_site_label_2
_geom_angle_atom_site_label_3
_geom_angle
_geom_angle_site_symmetry_1
_geom_angle_site_symmetry_3
_geom_angle_publ_flag
F1 C27 C26 120.0(2) . . ?
F1 C27 C22 119.5(2) . . ?
C26 C27 C22 120.5(2) . . ?
F4 C25 C26 119.7(2) . . ?
F4 C25 C24 119.9(3) . . ?
C24 C25 C26 120.3(2) . . ?
C27 C26 C25 119.2(2) . . ?
C27 C26 C29 120.3(3) . . ?
C25 C26 C29 120.5(3) . . ?
F3 C24 C25 119.8(2) . . ?
F3 C24 C23 119.5(2) . . ?
C25 C24 C23 120.7(3) . . ?
C24 C23 C28 120.6(3) . . ?
C22 C23 C24 119.0(2) . . ?
C22 C23 C28 120.4(3) . . ?
F2 C22 C27 119.7(2) . . ?
F2 C22 C23 120.0(2) . . ?
C27 C22 C23 120.3(2) . . ?
C3 C4 C5 119.9(2) . . ?
C13 C4 C3 119.7(3) . . ?
C13 C4 C5 120.5(2) . . ?
N1 C28 C23 179.1(3) . . ?
C1 C2 C3 120.7(2) . . ?
C19 C2 C3 119.1(2) . . ?
C19 C2 C1 120.3(2) . . ?
N2 C29 C26 179.4(4) . . ?
C4 C3 C2 120.1(2) . . ?
C16 C3 C4 119.9(2) . . ?
C16 C3 C2 119.9(2) . . ?
C4 C13 C12 118.8(3) . . ?
C14 C13 C4 119.2(3) . . ?
C14 C13 C12 122.0(2) . . ?
C3 C16 C15 118.7(3) . . ?
C3 C16 C17 119.6(2) . . ?
C15 C16 C17 121.8(3) . . ?
C5 C10 C11 118.8(3) . . ?
C9 C10 C5 119.3(3) . . ?
C9 C10 C11 121.9(3) . . ?
C4 C5 C6 120.7(2) . . ?
C10 C5 C4 119.2(2) . . ?
C10 C5 C6 120.0(3) . . ?
C1 C21 H21 119.3 . . ?
C00U C21 H21 119.3 . . ?
C00U C21 C1 121.4(3) . . ?
C5 C6 C1 119.0(2) . . ?
C7 C6 C5 118.1(3) . . ?
C7 C6 C1 122.9(2) . . ?
C2 C1 C6 119.6(2) . . ?
C21 C1 C2 118.0(2) . . ?
C21 C1 C6 122.4(3) . . ?
C16 C15 H15 119.4 . . ?
C14 C15 C16 121.3(3) . . ?
C14 C15 H15 119.4 . . ?
C2 C19 C18 119.6(2) . . ?
C20 C19 C2 119.3(3) . . ?
C20 C19 C18 121.1(3) . . ?
C10 C11 H11 119.2 . . ?
C12 C11 C10 121.6(3) . . ?
C12 C11 H11 119.2 . . ?
C13 C12 H12 119.5 . . ?
C11 C12 C13 121.1(3) . . ?
C11 C12 H12 119.5 . . ?
C6 C7 H7 119.3 . . ?
C8 C7 C6 121.4(3) . . ?
C8 C7 H7 119.3 . . ?
C21 C00U H00U 119.4 . . ?
C21 C00U C20 121.2(3) . . ?
C20 C00U H00U 119.4 . . ?
C19 C20 H20 120.1 . . ?
C00U C20 C19 119.9(3) . . ?
C00U C20 H20 120.1 . . ?
C13 C14 H14 119.4 . . ?
C15 C14 C13 121.2(2) . . ?
C15 C14 H14 119.4 . . ?
C16 C17 H17 119.5 . . ?
C18 C17 C16 121.1(3) . . ?
C18 C17 H17 119.5 . . ?
C10 C9 H9 120.0 . . ?
C8 C9 C10 120.0(3) . . ?
C8 C9 H9 120.0 . . ?
C7 C8 H8 119.4 . . ?
C9 C8 C7 121.2(3) . . ?
C9 C8 H8 119.4 . . ?
C19 C18 H18 119.6 . . ?
C17 C18 C19 120.8(3) . . ?
C17 C18 H18 119.6 . . ?

loop_
_geom_bond_atom_site_label_1
_geom_bond_atom_site_label_2
_geom_bond_distance
_geom_bond_site_symmetry_2
_geom_bond_publ_flag
F4 C25 1.334(3) . ?
F2 C22 1.327(3) . ?
F1 C27 1.331(3) . ?
F3 C24 1.332(3) . ?
C27 C26 1.383(4) . ?
C27 C22 1.386(4) . ?
C25 C26 1.393(4) . ?
C25 C24 1.372(4) . ?
C26 C29 1.440(4) . ?
C24 C23 1.393(4) . ?
N1 C28 1.140(4) . ?
C23 C22 1.387(4) . ?
C23 C28 1.431(4) . ?
C4 C3 1.426(4) . ?
C4 C13 1.415(4) . ?
C4 C5 1.429(4) . ?
N2 C29 1.141(4) . ?
C2 C3 1.434(4) . ?
C2 C1 1.419(4) . ?
C2 C19 1.417(4) . ?
C3 C16 1.414(4) . ?
C13 C12 1.431(4) . ?
C13 C14 1.404(4) . ?
C16 C15 1.416(4) . ?
C16 C17 1.426(4) . ?
C10 C5 1.426(4) . ?
C10 C11 1.429(4) . ?
C10 C9 1.403(4) . ?
C5 C6 1.433(4) . ?
C21 H21 0.9300 . ?
C21 C1 1.400(4) . ?
C21 C00U 1.375(4) . ?
C6 C1 1.462(4) . ?
C6 C7 1.392(4) . ?
C15 H15 0.9300 . ?
C15 C14 1.370(4) . ?
C19 C20 1.403(4) . ?
C19 C18 1.438(4) . ?
C11 H11 0.9300 . ?
C11 C12 1.355(5) . ?
C12 H12 0.9300 . ?
C7 H7 0.9300 . ?
C7 C8 1.391(5) . ?
C00U H00U 0.9300 . ?
C00U C20 1.381(4) . ?
C20 H20 0.9300 . ?
C14 H14 0.9300 . ?
C17 H17 0.9300 . ?
C17 C18 1.356(4) . ?
C9 H9 0.9300 . ?
C9 C8 1.381(5) . ?
C8 H8 0.9300 . ?
C18 H18 0.9300 . ?

loop_
_geom_torsion_atom_site_label_1
_geom_torsion_atom_site_label_2
_geom_torsion_atom_site_label_3
_geom_torsion_atom_site_label_4
_geom_torsion
_geom_torsion_site_symmetry_1
_geom_torsion_site_symmetry_2
_geom_torsion_site_symmetry_3
_geom_torsion_site_symmetry_4
_geom_torsion_publ_flag
F4 C25 C26 C27 -179.5(2) . . . . ?
F4 C25 C26 C29 1.3(4) . . . . ?
F4 C25 C24 F3 0.4(4) . . . . ?
F4 C25 C24 C23 180.0(2) . . . . ?
F1 C27 C26 C25 179.4(2) . . . . ?
F1 C27 C26 C29 -1.4(4) . . . . ?
F1 C27 C22 F2 0.5(4) . . . . ?
F1 C27 C22 C23 179.9(2) . . . . ?
F3 C24 C23 C22 179.2(2) . . . . ?
F3 C24 C23 C28 0.0(4) . . . . ?
C25 C24 C23 C22 -0.5(4) . . . . ?
C25 C24 C23 C28 -179.6(2) . . . . ?
C26 C27 C22 F2 -179.6(2) . . . . ?
C26 C27 C22 C23 -0.1(4) . . . . ?
C26 C25 C24 F3 -179.9(2) . . . . ?
C26 C25 C24 C23 -0.3(5) . . . . ?
C24 C25 C26 C27 0.8(4) . . . . ?
C24 C25 C26 C29 -178.5(3) . . . . ?
C24 C23 C22 F2 -179.9(2) . . . . ?
C24 C23 C22 C27 0.7(4) . . . . ?
C22 C27 C26 C25 -0.6(4) . . . . ?
C22 C27 C26 C29 178.7(2) . . . . ?
C4 C3 C16 C15 -0.8(4) . . . . ?
C4 C3 C16 C17 179.5(2) . . . . ?
C4 C13 C12 C11 -0.5(4) . . . . ?
C4 C13 C14 C15 -1.0(4) . . . . ?
C4 C5 C6 C1 0.6(4) . . . . ?
C4 C5 C6 C7 -179.7(2) . . . . ?
C28 C23 C22 F2 -0.8(4) . . . . ?
C28 C23 C22 C27 179.8(2) . . . . ?
C2 C3 C16 C15 179.7(2) . . . . ?
C2 C3 C16 C17 0.0(4) . . . . ?
C2 C19 C20 C00U 0.8(4) . . . . ?
C2 C19 C18 C17 -0.5(4) . . . . ?
C3 C4 C13 C12 179.5(2) . . . . ?
C3 C4 C13 C14 0.3(4) . . . . ?
C3 C4 C5 C10 -179.1(2) . . . . ?
C3 C4 C5 C6 0.2(4) . . . . ?
C3 C2 C1 C21 -179.1(2) . . . . ?
C3 C2 C1 C6 0.8(4) . . . . ?
C3 C2 C19 C20 179.0(3) . . . . ?
C3 C2 C19 C18 0.7(4) . . . . ?
C3 C16 C15 C14 0.1(4) . . . . ?
C3 C16 C17 C18 0.2(5) . . . . ?
C13 C4 C3 C2 -179.8(2) . . . . ?
C13 C4 C3 C16 0.6(4) . . . . ?
C13 C4 C5 C10 0.3(4) . . . . ?
C13 C4 C5 C6 179.5(2) . . . . ?
C16 C15 C14 C13 0.9(4) . . . . ?
C16 C17 C18 C19 0.1(5) . . . . ?
C10 C5 C6 C1 179.9(2) . . . . ?
C10 C5 C6 C7 -0.4(4) . . . . ?
C10 C11 C12 C13 0.5(5) . . . . ?
C10 C9 C8 C7 -0.1(5) . . . . ?
C5 C4 C3 C2 -0.5(4) . . . . ?
C5 C4 C3 C16 180.0(2) . . . . ?
C5 C4 C13 C12 0.1(4) . . . . ?
C5 C4 C13 C14 -179.1(2) . . . . ?
C5 C10 C11 C12 -0.1(5) . . . . ?
C5 C10 C9 C8 -0.1(5) . . . . ?
C5 C6 C1 C2 -1.1(4) . . . . ?
C5 C6 C1 C21 178.8(2) . . . . ?
C5 C6 C7 C8 0.2(4) . . . . ?
C21 C00U C20 C19 -0.4(4) . . . . ?
C6 C7 C8 C9 0.0(5) . . . . ?
C1 C2 C3 C4 0.0(4) . . . . ?
C1 C2 C3 C16 179.5(2) . . . . ?
C1 C2 C19 C20 -1.0(4) . . . . ?
C1 C2 C19 C18 -179.3(2) . . . . ?
C1 C21 C00U C20 0.3(4) . . . . ?
C1 C6 C7 C8 180.0(3) . . . . ?
C15 C16 C17 C18 -179.4(3) . . . . ?
C19 C2 C3 C4 180.0(2) . . . . ?
C19 C2 C3 C16 -0.5(4) . . . . ?
C19 C2 C1 C21 0.9(4) . . . . ?
C19 C2 C1 C6 -179.2(2) . . . . ?
C11 C10 C5 C4 -0.3(4) . . . . ?
C11 C10 C5 C6 -179.5(3) . . . . ?
C11 C10 C9 C8 179.8(3) . . . . ?
C12 C13 C14 C15 179.8(3) . . . . ?
C7 C6 C1 C2 179.2(2) . . . . ?
C7 C6 C1 C21 -0.9(4) . . . . ?
C00U C21 C1 C2 -0.5(4) . . . . ?
C00U C21 C1 C6 179.6(2) . . . . ?
C20 C19 C18 C17 -178.7(3) . . . . ?
C14 C13 C12 C11 178.7(3) . . . . ?
C17 C16 C15 C14 179.7(3) . . . . ?
C9 C10 C5 C4 179.6(3) . . . . ?
C9 C10 C5 C6 0.3(4) . . . . ?
C9 C10 C11 C12 -180.0(3) . . . . ?
C18 C19 C20 C00U 179.0(3) . . . . ?
